data_1515967
loop_
_publ_author_name
'Graham, Thomas J. A.'
'Shields, Jason D.'
'Doyle, Abigail G.'

_publ_section_title
;
 Transition metal-catalyzed cross coupling with N-acyliminium ions derived
 from quinolines and isoquinolines
;
_journal_issue 5
_journal_name_full 'Chemical Science'
_journal_page_first 980
_journal_paper_doi 10.1039/c1sc00026h
_journal_volume 2
_journal_year 2011
_chemical_formula_sum 'C23 H23 N2 O3'
_chemical_formula_weight 375.43
_space_group_IT_number 14
_symmetry_cell_setting monoclinic
_symmetry_Int_Tables_number 14
_symmetry_space_group_name_Hall '-P 2ybc'
_symmetry_space_group_name_H-M 'P 1 21/c 1'
_atom_sites_solution_hydrogens geom
_atom_sites_solution_primary direct
_audit_creation_method SHELXL-97
_cell_angle_alpha 90.00
_cell_angle_beta 90.4060(10)
_cell_angle_gamma 90.00
_cell_formula_units_Z 4
_cell_length_a 12.0405(3)
_cell_length_b 17.1549(4)
_cell_length_c 10.0631(3)
_cell_measurement_temperature 296(1)
_cell_volume 2078.52(9)
_computing_data_collection 'Bruker APEX2'
_computing_data_reduction 'Bruker SAINT'
_computing_structure_refinement 'SHELXL-97 (Sheldrick, 2008)'
_computing_structure_solution 'SHELXS-97 (Sheldrick, 2008)'
_diffrn_ambient_temperature 296(1)
_diffrn_measured_fraction_theta_full 0.998
_diffrn_measured_fraction_theta_max 0.998
_diffrn_measurement_device 'CCD Area Detector'
_diffrn_measurement_device_type 'Bruker APEXII'
_diffrn_measurement_method 'phi and omega scans'
_diffrn_radiation_monochromator graphite
_diffrn_radiation_source 'sealed tube'
_diffrn_radiation_type MoK\a
_diffrn_radiation_wavelength 0.71073
_diffrn_reflns_av_R_equivalents 0.0222
_diffrn_reflns_av_sigmaI/netI 0.0105
_diffrn_reflns_limit_h_max 14
_diffrn_reflns_limit_h_min -14
_diffrn_reflns_limit_k_max 20
_diffrn_reflns_limit_k_min -20
_diffrn_reflns_limit_l_max 12
_diffrn_reflns_limit_l_min -11
_diffrn_reflns_number 36138
_diffrn_reflns_theta_full 25.08
_diffrn_reflns_theta_max 25.08
_diffrn_reflns_theta_min 1.69
_exptl_absorpt_coefficient_mu 0.080
_exptl_absorpt_correction_T_max 0.7452
_exptl_absorpt_correction_T_min 0.6850
_exptl_absorpt_correction_type multi-scan
_exptl_absorpt_process_details '(SADABS; Sheldrick, 2007)'
_exptl_crystal_density_diffrn 1.200
_exptl_crystal_density_method 'not measured'
_exptl_crystal_F_000 796
_exptl_crystal_size_max 0.38
_exptl_crystal_size_mid 0.15
_exptl_crystal_size_min 0.10
_refine_diff_density_max 0.208
_refine_diff_density_min -0.274
_refine_diff_density_rms 0.029
_refine_ls_extinction_method none
_refine_ls_goodness_of_fit_ref 1.018
_refine_ls_hydrogen_treatment constr
_refine_ls_matrix_type full
_refine_ls_number_parameters 291
_refine_ls_number_reflns 3689
_refine_ls_number_restraints 36
_refine_ls_restrained_S_all 1.084
_refine_ls_R_factor_all 0.0580
_refine_ls_R_factor_gt 0.0479
_refine_ls_shift/su_max 0.000
_refine_ls_shift/su_mean 0.000
_refine_ls_structure_factor_coef Fsqd
_refine_ls_weighting_details 'calc w=1/[\s^2^(Fo^2^)+(0.0675P)^2^+0.5956P] where P=(Fo^2^+2Fc^2^)/3'
_refine_ls_weighting_scheme calc
_refine_ls_wR_factor_gt 0.1272
_refine_ls_wR_factor_ref 0.1376
_reflns_number_gt 3058
_reflns_number_total 3689
_reflns_threshold_expression >2sigma(I)
_cod_data_source_file c1sc00026h.txt
_cod_data_source_block shelxl
_cod_original_sg_symbol_H-M 'P 21/c '
_cod_database_code 1515967

loop_
_symmetry_equiv_pos_as_xyz
'x, y, z'
'-x, y+1/2, -z+1/2'
'-x, -y, -z'
'x, -y-1/2, z-1/2'

loop_
_atom_site_label
_atom_site_type_symbol
_atom_site_fract_x
_atom_site_fract_y
_atom_site_fract_z
_atom_site_U_iso_or_equiv
_atom_site_adp_type
_atom_site_occupancy
_atom_site_symmetry_multiplicity
_atom_site_calc_flag
_atom_site_refinement_flags
_atom_site_disorder_assembly
_atom_site_disorder_group
C1 C 0.23839(17) 0.34926(10) 0.8690(2) 0.0697(6) Uani 1 1 d . . .
H1 H 0.2117 0.2966 0.8484 0.093 Uiso 1 1 calc R . .
C2 C 0.17078(18) 0.37839(12) 0.9822(3) 0.0768(6) Uani 1 1 d . . .
H2 H 0.1524 0.3443 1.0504 0.102 Uiso 1 1 calc R . .
C3 C 0.13632(16) 0.45152(11) 0.9881(2) 0.0649(5) Uani 1 1 d . . .
H3 H 0.0926 0.4675 1.0589 0.086 Uiso 1 1 calc R . .
C4 C 0.16594(13) 0.50733(9) 0.88544(17) 0.0474(4) Uani 1 1 d . . .
C5 C 0.15184(13) 0.58696(9) 0.90305(15) 0.0442(4) Uani 1 1 d . . .
H5 H 0.1205 0.6053 0.9812 0.059 Uiso 1 1 calc R . .
C6 C 0.18362(13) 0.63943(9) 0.80644(14) 0.0429(4) Uani 1 1 d . . .
C7 C 0.23379(15) 0.61195(10) 0.69219(16) 0.0510(4) Uani 1 1 d . . .
H7 H 0.2585 0.6468 0.6281 0.068 Uiso 1 1 calc R . .
C8 C 0.24717(15) 0.53269(10) 0.67332(16) 0.0536(4) Uani 1 1 d . . .
H8 H 0.2814 0.5146 0.5967 0.071 Uiso 1 1 calc R . .
C9 C 0.21033(13) 0.48007(9) 0.76697(17) 0.0487(4) Uani 1 1 d . . .
C10 C 0.14439(16) 0.77552(10) 0.74079(17) 0.0545(4) Uani 1 1 d . . .
C11 C 0.1253(2) 0.85571(12) 0.7967(2) 0.0854(7) Uani 1 1 d . . .
H11a H 0.1861 0.8890 0.7732 0.128 Uiso 1 1 calc R . .
H11b H 0.1201 0.8526 0.8917 0.128 Uiso 1 1 calc R . .
H11c H 0.0575 0.8766 0.7608 0.128 Uiso 1 1 calc R . .
C12 C 0.36205(17) 0.34253(11) 0.8980(2) 0.0655(5) Uani 1 1 d . . .
C13 C 0.4148(2) 0.38785(15) 0.9911(3) 0.0866(7) Uani 1 1 d . . .
H13 H 0.3742 0.4237 1.0402 0.115 Uiso 1 1 calc R . .
C14 C 0.5283(2) 0.3808(2) 1.0128(3) 0.1065(9) Uani 1 1 d . . .
H14 H 0.5632 0.4120 1.0762 0.142 Uiso 1 1 calc R . .
C15 C 0.5887(2) 0.3287(2) 0.9420(3) 0.1037(9) Uani 1 1 d . . .
H15 H 0.6647 0.3239 0.9574 0.138 Uiso 1 1 calc R . .
C16 C 0.5381(2) 0.28362(17) 0.8485(3) 0.0998(8) Uani 1 1 d . . .
H16 H 0.5796 0.2481 0.7997 0.133 Uiso 1 1 calc R . .
C17 C 0.4249(2) 0.29035(13) 0.8257(3) 0.0846(7) Uani 1 1 d . . .
H17 H 0.3909 0.2595 0.7612 0.112 Uiso 1 1 calc R . .
C21 C 0.5302(3) 0.4710(3) 0.6199(4) 0.1347(14) Uani 1 1 d D . .
H21 H 0.5508 0.4512 0.7025 0.179 Uiso 1 1 calc R . .
C22 C 0.5395(3) 0.5493(3) 0.5950(4) 0.1312(12) Uani 1 1 d D . .
H22 H 0.5668 0.5827 0.6603 0.174 Uiso 1 1 calc R . .
C23 C 0.5087(4) 0.5775(2) 0.4749(5) 0.1315(13) Uani 1 1 d D . .
H23 H 0.5144 0.6306 0.4576 0.175 Uiso 1 1 calc R . .
O1 O 0.14244(14) 0.76328(8) 0.62170(12) 0.0723(4) Uani 1 1 d . . .
C18 C 0.1885(2) 0.35882(13) 0.6384(3) 0.0972(9) Uani 1 1 d DU . .
O2 O 0.2115(7) 0.2922(4) 0.6052(8) 0.113(3) Uani 0.55 1 d PDU A 1
O3 O 0.1343(4) 0.4040(3) 0.5574(4) 0.0707(12) Uani 0.55 1 d PDU A 1
C19 C 0.1138(6) 0.3638(2) 0.4328(4) 0.0760(12) Uani 0.55 1 d PDU A 1
H19a H 0.0552 0.3255 0.4425 0.101 Uiso 0.55 1 calc PR A 1
H19b H 0.1805 0.3376 0.4026 0.101 Uiso 0.55 1 calc PR A 1
C20 C 0.0805(7) 0.4246(3) 0.3394(6) 0.1024(19) Uani 0.55 1 d PDU A 1
H20a H 0.0633 0.4016 0.2547 0.154 Uiso 0.55 1 calc PR A 1
H20b H 0.1402 0.4612 0.3294 0.154 Uiso 0.55 1 calc PR A 1
H20c H 0.0162 0.4511 0.3725 0.154 Uiso 0.55 1 calc PR A 1
O2' O 0.1723(9) 0.2873(4) 0.6447(10) 0.096(3) Uani 0.45 1 d PDU A 2
O3' O 0.1806(5) 0.4133(4) 0.5225(5) 0.094(2) Uani 0.45 1 d PDU A 2
C19' C 0.1762(6) 0.3907(5) 0.3743(7) 0.108(2) Uani 0.45 1 d PDU A 2
H19a' H 0.1982 0.4335 0.3173 0.144 Uiso 0.45 1 calc PR A 2
H19b' H 0.2216 0.3453 0.3556 0.144 Uiso 0.45 1 calc PR A 2
C20' C 0.0597(8) 0.3740(8) 0.3627(14) 0.174(5) Uani 0.45 1 d PDU A 2
H20a' H 0.0438 0.3541 0.2754 0.261 Uiso 0.45 1 calc PR A 2
H20b' H 0.0179 0.4208 0.3771 0.261 Uiso 0.45 1 calc PR A 2
H20c' H 0.0395 0.3357 0.4279 0.261 Uiso 0.45 1 calc PR A 2
N1 N 0.21686(13) 0.39754(8) 0.75018(17) 0.0634(4) Uani 1 1 d . A .
N2 N 0.16507(13) 0.71963(7) 0.83155(13) 0.0502(4) Uani 1 1 d . . .
H2A H 0.1672 0.7341 0.9133 0.067 Uiso 1 1 calc R . .

loop_
_atom_site_aniso_label
_atom_site_aniso_U_11
_atom_site_aniso_U_22
_atom_site_aniso_U_33
_atom_site_aniso_U_23
_atom_site_aniso_U_13
_atom_site_aniso_U_12
C1 0.0709(12) 0.0337(9) 0.1045(16) 0.0067(9) -0.0102(11) 0.0022(8)
C2 0.0743(13) 0.0478(11) 0.1085(17) 0.0243(11) 0.0140(12) 0.0041(9)
C3 0.0640(11) 0.0494(10) 0.0814(13) 0.0180(9) 0.0107(10) 0.0019(8)
C4 0.0469(8) 0.0398(8) 0.0554(9) 0.0035(7) -0.0035(7) 0.0003(7)
C5 0.0526(9) 0.0401(8) 0.0399(8) 0.0004(6) 0.0011(6) 0.0019(7)
C6 0.0543(9) 0.0362(8) 0.0382(8) -0.0013(6) -0.0048(6) -0.0003(6)
C7 0.0660(11) 0.0469(9) 0.0403(8) 0.0017(7) 0.0033(7) 0.0026(8)
C8 0.0654(11) 0.0527(10) 0.0427(9) -0.0099(7) -0.0020(7) 0.0107(8)
C9 0.0515(9) 0.0375(8) 0.0570(10) -0.0068(7) -0.0130(7) 0.0052(7)
C10 0.0779(12) 0.0400(9) 0.0455(10) 0.0062(7) 0.0039(8) -0.0002(8)
C11 0.140(2) 0.0444(11) 0.0717(14) 0.0039(9) 0.0072(13) 0.0156(12)
C12 0.0683(12) 0.0445(10) 0.0837(14) 0.0117(9) -0.0064(10) 0.0090(9)
C13 0.0832(16) 0.0867(16) 0.0897(16) -0.0094(13) -0.0143(13) 0.0141(13)
C14 0.0858(18) 0.130(3) 0.103(2) -0.0115(18) -0.0294(15) 0.0099(17)
C15 0.0743(16) 0.126(2) 0.111(2) 0.0066(19) -0.0205(15) 0.0216(16)
C16 0.0824(17) 0.0971(19) 0.120(2) -0.0020(17) -0.0044(15) 0.0329(14)
C17 0.0818(15) 0.0648(13) 0.1069(18) -0.0045(13) -0.0105(13) 0.0155(11)
C21 0.137(3) 0.163(4) 0.105(3) 0.029(3) 0.036(2) 0.047(3)
C22 0.130(3) 0.144(4) 0.120(3) -0.014(3) 0.036(2) 0.013(2)
C23 0.147(3) 0.108(3) 0.140(3) 0.014(3) 0.056(3) 0.028(2)
O1 0.1190(12) 0.0556(8) 0.0424(7) 0.0106(6) 0.0029(7) 0.0071(7)
C18 0.117(2) 0.0581(13) 0.116(2) -0.0373(13) -0.0518(17) 0.0227(13)
O2 0.121(5) 0.069(3) 0.149(7) -0.063(4) -0.046(4) 0.030(3)
O3 0.087(3) 0.0653(18) 0.0599(19) -0.0196(15) -0.0105(17) -0.012(2)
C19 0.099(3) 0.072(3) 0.056(2) -0.0171(19) -0.022(2) -0.027(2)
C20 0.131(5) 0.109(4) 0.067(3) 0.007(3) -0.039(3) -0.028(4)
O2' 0.148(8) 0.040(2) 0.102(4) -0.028(2) 0.011(4) -0.003(3)
O3' 0.110(5) 0.084(4) 0.088(4) -0.047(3) -0.047(3) 0.046(3)
C19' 0.113(5) 0.098(5) 0.113(5) -0.024(4) -0.020(5) 0.005(4)
C20' 0.102(6) 0.239(16) 0.182(11) -0.003(11) -0.037(7) -0.036(8)
N1 0.0686(10) 0.0378(8) 0.0834(11) -0.0138(7) -0.0186(8) 0.0065(7)
N2 0.0784(10) 0.0364(7) 0.0357(7) -0.0005(5) 0.0003(6) 0.0020(6)

loop_
_atom_type_symbol
_atom_type_description
_atom_type_scat_dispersion_real
_atom_type_scat_dispersion_imag
_atom_type_scat_source
C C 0.0033 0.0016 'International Tables Vol C Tables 4.2.6.8 and 6.1.1.4'
H H 0.0000 0.0000 'International Tables Vol C Tables 4.2.6.8 and 6.1.1.4'
N N 0.0061 0.0033 'International Tables Vol C Tables 4.2.6.8 and 6.1.1.4'
O O 0.0106 0.0060 'International Tables Vol C Tables 4.2.6.8 and 6.1.1.4'

loop_
_geom_angle_atom_site_label_1
_geom_angle_atom_site_label_2
_geom_angle_atom_site_label_3
_geom_angle
_geom_angle_site_symmetry_1
N1 C1 C2 109.71(15) .
N1 C1 C12 111.36(17) .
C2 C1 C12 114.72(19) .
C3 C2 C1 121.68(19) .
C2 C3 C4 120.90(19) .
C5 C4 C9 119.23(15) .
C5 C4 C3 121.74(16) .
C9 C4 C3 119.02(16) .
C6 C5 C4 121.12(15) .
C5 C6 C7 119.15(14) .
C5 C6 N2 117.55(14) .
C7 C6 N2 123.28(14) .
C8 C7 C6 120.04(15) .
C9 C8 C7 120.73(15) .
C8 C9 C4 119.51(15) .
C8 C9 N1 123.32(16) .
C4 C9 N1 117.16(16) .
O1 C10 N2 123.20(16) .
O1 C10 C11 121.60(16) .
N2 C10 C11 115.20(15) .
C13 C12 C17 118.3(2) .
C13 C12 C1 122.5(2) .
C17 C12 C1 119.2(2) .
C12 C13 C14 120.6(2) .
C15 C14 C13 120.4(3) .
C14 C15 C16 119.9(3) .
C15 C16 C17 120.2(3) .
C12 C17 C16 120.6(2) .
C23 C21 C22 120.3(4) 3_666
C23 C22 C21 119.5(4) .
C21 C23 C22 120.2(4) 3_666
O2 C18 O3 120.0(5) .
O2 C18 N1 129.2(5) .
O2' C18 N1 118.8(6) .
O3 C18 N1 110.7(3) .
O2' C18 O3' 130.3(6) .
N1 C18 O3' 110.9(3) .
C18 O3 C19 109.9(4) .
O3 C19 C20 105.1(4) .
C18 O3' C19' 126.8(5) .
C20' C19' O3' 98.9(8) .
C18 N1 C9 124.97(17) .
C18 N1 C1 116.21(17) .
C9 N1 C1 118.04(15) .
C10 N2 C6 126.82(13) .

loop_
_geom_bond_atom_site_label_1
_geom_bond_atom_site_label_2
_geom_bond_distance
_geom_bond_site_symmetry_2
C1 N1 1.476(3) .
C1 C2 1.491(3) .
C1 C12 1.520(3) .
C2 C3 1.323(3) .
C3 C4 1.455(2) .
C4 C5 1.388(2) .
C4 C9 1.391(2) .
C5 C6 1.381(2) .
C6 C7 1.385(2) .
C6 N2 1.417(2) .
C7 C8 1.382(2) .
C8 C9 1.380(2) .
C9 N1 1.428(2) .
C10 O1 1.217(2) .
C10 N2 1.346(2) .
C10 C11 1.504(3) .
C12 C13 1.371(3) .
C12 C17 1.382(3) .
C13 C14 1.388(4) .
C14 C15 1.357(4) .
C15 C16 1.359(4) .
C16 C17 1.385(4) .
C21 C23 1.347(6) 3_666
C21 C22 1.372(5) .
C22 C23 1.351(5) .
C23 C21 1.347(6) 3_666
C18 O2 1.223(6) .
C18 O2' 1.245(7) .
C18 O3 1.297(5) .
C18 N1 1.349(3) .
C18 O3' 1.497(6) .
O3 C19 1.451(5) .
C19 C20 1.459(6) .
O3' C19' 1.541(7) .
C19' C20' 1.436(8) .
